data_7249305
loop_
_publ_author_name
'Li, Haonan'
'Gao, Chenping'
'Li, Zhibin'
'Guo, Yanchun'
'Cao, Shuxia'
'Zhao, Yufen'

_publ_section_title
;
 Structural insight into imidazopyridines and benzimidazoles: the
 importance of the hydrogen bond, \p-stacking interactions and
 intramolecular charge transfer effect for fluorescence
;
_journal_issue 38
_journal_name_full CrystEngComm
_journal_page_first 5380
_journal_page_last 5392
_journal_paper_doi 10.1039/D4CE00714J
_journal_volume 26
_journal_year 2024
_chemical_absolute_configuration ad
_chemical_formula_moiety 'C17 H12 N2'
_chemical_formula_sum 'C17 H12 N2'
_chemical_formula_weight 244.29
_space_group_crystal_system orthorhombic
_space_group_IT_number 19
_space_group_name_Hall 'P 2ac 2ab'
_space_group_name_H-M_alt 'P 21 21 21'
_atom_sites_solution_hydrogens geom
_atom_sites_solution_primary direct
_audit_creation_date 2022-09-21
_audit_creation_method
;
Olex2 1.2
(compiled 2018.05.29 svn.r3508 for OlexSys, GUI svn.r5506)
;
_audit_update_record
;
2022-11-04 deposited with the CCDC.	2024-08-26 downloaded from the CCDC.
;
_cell_angle_alpha 90
_cell_angle_beta 90
_cell_angle_gamma 90
_cell_formula_units_Z 4
_cell_length_a 7.4481(3)
_cell_length_b 12.5608(7)
_cell_length_c 13.0832(8)
_cell_measurement_reflns_used 1705
_cell_measurement_temperature 293(2)
_cell_measurement_theta_max 69.9890
_cell_measurement_theta_min 5.9440
_cell_volume 1223.99(11)
_computing_cell_refinement 'CrysAlisPro 1.171.40.53 (Rigaku OD, 2019)'
_computing_data_collection 'CrysAlisPro 1.171.40.53 (Rigaku OD, 2019)'
_computing_data_reduction 'CrysAlisPro 1.171.40.53 (Rigaku OD, 2019)'
_computing_molecular_graphics 'Olex2 (Dolomanov et al., 2009)'
_computing_publication_material 'Olex2 (Dolomanov et al., 2009)'
_computing_structure_refinement 'ShelXL (Sheldrick, 2015)'
_computing_structure_solution 'ShelXS (Sheldrick, 2008)'
_diffrn_ambient_temperature 293(2)
_diffrn_detector 'CCD plate'
_diffrn_detector_area_resol_mean 16.2312
_diffrn_detector_type Eos
_diffrn_measured_fraction_theta_full 1.000
_diffrn_measured_fraction_theta_max 0.997
_diffrn_measurement_details
;
List of Runs (angles in degrees, time in seconds):

  # Type    Start    End  Width  t~exp~   \w     \q     \k     \f   Frames
#--------------------------------------------------------------------------
  1  \w    -93.00 -67.00   1.00    4.50    --  -33.50 -19.00 120.00   26
  2  \w    -55.00  -3.00   1.00    4.50    --  -33.50 -19.00 120.00   52
  3  \w     -5.00  29.00   1.00    4.50    --  -33.50  57.00  90.00   34
  4  \w     76.00 107.00   1.00    4.50    --   36.47 178.00  90.00   31
  5  \w     -3.00  41.00   1.00    4.50    --   36.47 -99.00  30.00   44
  6  \w     47.00 103.00   1.00   13.50    --  108.00 -94.00 -30.00   56
  7  \w     42.00  68.00   1.00   13.50    --  108.00 -61.00  30.00   26
  8  \w     40.00  86.00   1.00   13.50    --  108.00 -94.00  90.00   46
  9  \w     95.00 177.00   1.00   14.00    --  108.00  45.00 -60.00   82
 10  \w     97.00 176.00   1.00   14.00    --  108.00  61.00-180.00   79
 11  \w     51.00 106.00   1.00   14.00    --  108.00-111.00-150.00   55
 12  \w     64.00 105.00   1.00    4.50    --   36.47  57.00-180.00   41
 13  \w     27.00  60.00   1.00    4.50    --   36.47 -99.00  90.00   33
 14  \w     24.00  78.00   1.00    4.50    --   36.47  57.00 -90.00   54
 15  \w     98.00 124.00   1.00   14.00    --  108.00 -45.00 -90.00   26
 16  \w     47.00  91.00   1.00   14.00    --  108.00 -45.00 -90.00   44
 17  \w     91.00 133.00   1.00   14.00    --  108.00  61.00 120.00   42
 18  \w     56.00  95.00   1.00   14.00    --  108.00 -30.00-150.00   39
 19  \w     65.00  91.00   1.00    4.50    --   36.47 178.00  30.00   26
 20  \w     52.00  77.00   1.00    4.50    --   36.47 -99.00   0.00   25
 21  \w      9.00  35.00   1.00    4.50    --   36.47 -99.00   0.00   26
 22  \w     94.00 120.00   1.00   14.00    --  108.00  45.00 120.00   26
 23  \w    127.00 177.00   1.00   14.00    --  108.00  45.00  30.00   50
 24  \w    141.00 167.00   1.00   14.00    --  108.00  61.00  90.00   26
 25  \w     45.00  72.00   1.00   14.00    --  108.00 -61.00-180.00   27
 26  \w     89.00 128.00   1.00   14.00    --  108.00 -61.00 -90.00   39
 27  \w    143.00 178.00   1.00   14.00    --  108.00  45.00 120.00   35
 28  \w    146.00 176.00   1.00   14.00    --  108.00 111.00  60.00   30
 29  \w    101.00 127.00   1.00   14.00    --  108.00 -45.00 -30.00   26
 30  \w     88.00 114.00   1.00   14.00    --  108.00  61.00 -90.00   26
 31  \w    153.00 178.00   1.00   14.00    --  108.00  45.00 -90.00   25
 32  \w     94.00 120.00   1.00   14.00    --  108.00  61.00 150.00   26
;
_diffrn_measurement_device 'four-circle diffractometer'
_diffrn_measurement_device_type 'Xcalibur, Eos, Gemini'
_diffrn_measurement_method '\w scans'
_diffrn_orient_matrix_type 'CrysAlisPro convention (1999,Acta A55,543-557)'
_diffrn_orient_matrix_UB_11 -0.0567865000
_diffrn_orient_matrix_UB_12 -0.0277558000
_diffrn_orient_matrix_UB_13 -0.1100831000
_diffrn_orient_matrix_UB_21 0.0944749000
_diffrn_orient_matrix_UB_22 -0.1086400000
_diffrn_orient_matrix_UB_23 0.0094287000
_diffrn_orient_matrix_UB_31 -0.1749546000
_diffrn_orient_matrix_UB_32 -0.0496919000
_diffrn_orient_matrix_UB_33 0.0408152000
_diffrn_radiation_monochromator graphite
_diffrn_radiation_probe x-ray
_diffrn_radiation_type CuK\a
_diffrn_radiation_wavelength 1.54184
_diffrn_reflns_av_R_equivalents 0.0345
_diffrn_reflns_av_unetI/netI 0.0372
_diffrn_reflns_Laue_measured_fraction_full 1.000
_diffrn_reflns_Laue_measured_fraction_max 0.997
_diffrn_reflns_limit_h_max 8
_diffrn_reflns_limit_h_min -9
_diffrn_reflns_limit_k_max 15
_diffrn_reflns_limit_k_min -15
_diffrn_reflns_limit_l_max 15
_diffrn_reflns_limit_l_min -16
_diffrn_reflns_number 6812
_diffrn_reflns_point_group_measured_fraction_full 1.000
_diffrn_reflns_point_group_measured_fraction_max 0.993
_diffrn_reflns_theta_full 67.684
_diffrn_reflns_theta_max 70.988
_diffrn_reflns_theta_min 4.881
_diffrn_source 'fine-focus sealed X-ray tube'
_diffrn_source_type 'Enhance (Cu) X-ray Source'
_exptl_absorpt_coefficient_mu 0.615
_exptl_absorpt_correction_T_max 1.00000
_exptl_absorpt_correction_T_min 0.90567
_exptl_absorpt_correction_type multi-scan
_exptl_absorpt_process_details
;
CrysAlisPro 1.171.40.53 (Rigaku Oxford Diffraction, 2019)
Empirical absorption correction using spherical harmonics,
 implemented in SCALE3 ABSPACK scaling algorithm.
;
_exptl_crystal_colour colourless
_exptl_crystal_colour_primary colourless
_exptl_crystal_density_diffrn 1.326
_exptl_crystal_description needle
_exptl_crystal_F_000 512
_exptl_crystal_size_max 0.18
_exptl_crystal_size_mid 0.07
_exptl_crystal_size_min 0.06
_refine_diff_density_max 0.111
_refine_diff_density_min -0.121
_refine_diff_density_rms 0.029
_refine_ls_abs_structure_details
;
 Flack x determined using 697 quotients [(I+)-(I-)]/[(I+)+(I-)]
 (Parsons, Flack and Wagner, Acta Cryst. B69 (2013) 249-259).
;
_refine_ls_abs_structure_Flack -0.4(6)
_refine_ls_extinction_coef 0.0015(5)
_refine_ls_extinction_expression Fc^*^=kFc[1+0.001xFc^2^\l^3^/sin(2\q)]^-1/4^
_refine_ls_extinction_method 'SHELXL-2014/7 (Sheldrick 2014'
_refine_ls_goodness_of_fit_ref 1.059
_refine_ls_hydrogen_treatment constr
_refine_ls_matrix_type full
_refine_ls_number_parameters 173
_refine_ls_number_reflns 2344
_refine_ls_number_restraints 0
_refine_ls_restrained_S_all 1.059
_refine_ls_R_factor_all 0.0507
_refine_ls_R_factor_gt 0.0401
_refine_ls_shift/su_max 0.000
_refine_ls_shift/su_mean 0.000
_refine_ls_structure_factor_coef Fsqd
_refine_ls_weighting_details 'w=1/[\s^2^(Fo^2^)+(0.0455P)^2^+0.0136P] where P=(Fo^2^+2Fc^2^)/3'
_refine_ls_weighting_scheme calc
_refine_ls_wR_factor_gt 0.0968
_refine_ls_wR_factor_ref 0.1043
_reflns_Friedel_coverage 0.703
_reflns_Friedel_fraction_full 1.000
_reflns_Friedel_fraction_max 0.988
_reflns_number_gt 1975
_reflns_number_total 2344
_reflns_threshold_expression 'I > 2\s(I)'
_cod_data_source_file d4ce00714j2.cif
_cod_data_source_block 202209166
_cod_depositor_comments 'Adding full bibliography for 7249304--7249307.cif.'
_cod_original_cell_volume 1223.99(12)
_cod_database_code 7249305
_shelx_shelxl_version_number 2014/7
_chemical_oxdiff_formula C30H3O3N2
_chemical_oxdiff_usercomment r
_shelx_space_group_comment
;
The symmetry employed for this shelxl refinement is uniquely defined
by the following loop, which should always be used as a source of
symmetry information in preference to the above space-group names.
They are only intended as comments.
;
_shelx_estimated_absorpt_t_max 0.964
_shelx_estimated_absorpt_t_min 0.897
_reflns_odcompleteness_completeness 99.85
_reflns_odcompleteness_iscentric 1
_reflns_odcompleteness_theta 66.97
_olex2_refinement_description
;
1. Fixed Uiso
 At 1.2 times of:
  All C(H) groups
2.a Aromatic/amide H refined with riding coordinates:
 C1(H1), C2(H2), C3(H3), C4(H4), C6(H6), C9(H9), C10(H10), C13(H13), C14(H14),
 C15(H15), C16(H16), C17(H17)
;
_olex2_submission_special_instructions 'No special instructions were received'
_oxdiff_exptl_absorpt_empirical_details
;
Empirical correction (ABSPACK) includes:
- Absorption correction using spherical harmonics
- Frame scaling
;
_oxdiff_exptl_absorpt_empirical_full_max 1.202
_oxdiff_exptl_absorpt_empirical_full_min 0.918

loop_
_space_group_symop_operation_xyz
'x, y, z'
'-x+1/2, -y, z+1/2'
'x+1/2, -y+1/2, -z'
'-x, y+1/2, -z+1/2'

loop_
_atom_site_label
_atom_site_type_symbol
_atom_site_fract_x
_atom_site_fract_y
_atom_site_fract_z
_atom_site_U_iso_or_equiv
_atom_site_adp_type
_atom_site_occupancy
_atom_site_site_symmetry_order
_atom_site_calc_flag
_atom_site_refinement_flags_posn
_atom_site_refinement_flags_adp
_atom_site_refinement_flags_occupancy
_atom_site_disorder_assembly
_atom_site_disorder_group
N1 N 0.7793(3) 0.53377(18) 0.33137(16) 0.0465(5) Uani 1 1 d . . . . .
N2 N 0.8616(4) 0.4502(2) 0.18968(18) 0.0601(6) Uani 1 1 d . . . . .
C1 C 0.7046(4) 0.5628(2) 0.4238(2) 0.0534(6) Uani 1 1 d . . . . .
H1 H 0.6459 0.5124 0.4637 0.064 Uiso 1 1 calc R . . . .
C2 C 0.7169(5) 0.6643(2) 0.4560(2) 0.0625(8) Uani 1 1 d . . . . .
H2 H 0.6672 0.6837 0.5185 0.075 Uiso 1 1 calc R . . . .
C3 C 0.8053(5) 0.7421(3) 0.3952(3) 0.0635(8) Uani 1 1 d . . . . .
H3 H 0.8158 0.8116 0.4190 0.076 Uiso 1 1 calc R . . . .
C4 C 0.8740(4) 0.7157(2) 0.3034(3) 0.0591(7) Uani 1 1 d . . . . .
H4 H 0.9303 0.7670 0.2635 0.071 Uiso 1 1 calc R . . . .
C5 C 0.8601(4) 0.6098(2) 0.2681(2) 0.0520(6) Uani 1 1 d . . . . .
C6 C 0.9081(4) 0.5544(3) 0.1817(2) 0.0601(7) Uani 1 1 d . . . . .
H6 H 0.9649 0.5843 0.1253 0.072 Uiso 1 1 calc R . . . .
C7 C 0.7850(4) 0.4380(2) 0.2802(2) 0.0485(6) Uani 1 1 d . . . . .
C8 C 0.7290(3) 0.3349(2) 0.3217(2) 0.0475(6) Uani 1 1 d . . . . .
C9 C 0.6495(4) 0.2593(2) 0.2545(2) 0.0558(7) Uani 1 1 d . . . . .
H9 H 0.6266 0.2779 0.1870 0.067 Uiso 1 1 calc R . . . .
C10 C 0.6068(4) 0.1602(3) 0.2881(2) 0.0599(8) Uani 1 1 d . . . . .
H10 H 0.5536 0.1123 0.2431 0.072 Uiso 1 1 calc R . . . .
C11 C 0.6416(4) 0.1282(2) 0.3897(2) 0.0516(7) Uani 1 1 d . . . . .
C12 C 0.7216(4) 0.2025(2) 0.4579(2) 0.0468(6) Uani 1 1 d . . . . .
C13 C 0.7636(3) 0.3057(2) 0.4210(2) 0.0475(6) Uani 1 1 d . . . . .
H13 H 0.8160 0.3548 0.4650 0.057 Uiso 1 1 calc R . . . .
C14 C 0.6034(4) 0.0247(3) 0.4268(3) 0.0654(9) Uani 1 1 d . . . . .
H14 H 0.5497 -0.0247 0.3836 0.078 Uiso 1 1 calc R . . . .
C15 C 0.6437(5) -0.0036(2) 0.5239(3) 0.0685(9) Uani 1 1 d . . . . .
H15 H 0.6194 -0.0725 0.5460 0.082 Uiso 1 1 calc R . . . .
C16 C 0.7220(4) 0.0700(3) 0.5919(3) 0.0658(8) Uani 1 1 d . . . . .
H16 H 0.7474 0.0501 0.6589 0.079 Uiso 1 1 calc R . . . .
C17 C 0.7604(4) 0.1710(2) 0.5591(2) 0.0558(7) Uani 1 1 d . . . . .
H17 H 0.8127 0.2193 0.6040 0.067 Uiso 1 1 calc R . . . .

loop_
_atom_site_aniso_label
_atom_site_aniso_U_11
_atom_site_aniso_U_22
_atom_site_aniso_U_33
_atom_site_aniso_U_23
_atom_site_aniso_U_13
_atom_site_aniso_U_12
N1 0.0448(11) 0.0500(12) 0.0448(11) 0.0027(9) -0.0018(9) 0.0005(10)
N2 0.0661(15) 0.0651(16) 0.0492(13) -0.0027(11) 0.0050(11) -0.0055(13)
C1 0.0555(15) 0.0552(16) 0.0494(14) 0.0049(12) 0.0041(12) 0.0056(13)
C2 0.0677(18) 0.0614(19) 0.0584(17) -0.0061(14) -0.0012(14) 0.0163(16)
C3 0.0690(19) 0.0482(16) 0.073(2) -0.0040(14) -0.0114(16) 0.0076(14)
C4 0.0568(17) 0.0509(16) 0.0696(19) 0.0110(13) -0.0053(14) -0.0026(13)
C5 0.0469(13) 0.0560(16) 0.0531(15) 0.0102(12) -0.0042(12) -0.0030(12)
C6 0.0632(17) 0.0662(19) 0.0508(15) 0.0073(14) 0.0074(13) -0.0094(14)
C7 0.0486(13) 0.0518(15) 0.0452(13) -0.0015(11) -0.0016(11) -0.0021(12)
C8 0.0409(12) 0.0513(15) 0.0502(14) -0.0060(12) 0.0006(11) -0.0010(11)
C9 0.0495(15) 0.0641(18) 0.0539(16) -0.0083(13) -0.0006(12) -0.0036(13)
C10 0.0512(15) 0.0606(18) 0.0680(18) -0.0242(15) 0.0012(13) -0.0076(13)
C11 0.0385(12) 0.0445(14) 0.0719(18) -0.0119(13) 0.0087(12) -0.0017(11)
C12 0.0386(13) 0.0438(14) 0.0581(15) -0.0031(11) 0.0054(11) 0.0008(11)
C13 0.0425(14) 0.0467(14) 0.0534(14) -0.0067(11) -0.0024(11) -0.0052(10)
C14 0.0537(17) 0.0494(16) 0.093(2) -0.0141(16) 0.0167(17) -0.0078(13)
C15 0.0621(18) 0.0426(16) 0.101(3) 0.0051(16) 0.0233(19) 0.0026(14)
C16 0.0631(18) 0.0577(17) 0.076(2) 0.0127(15) 0.0091(16) 0.0082(16)
C17 0.0528(16) 0.0508(15) 0.0639(17) -0.0003(13) -0.0013(12) 0.0009(13)

loop_
_atom_type_symbol
_atom_type_description
_atom_type_scat_dispersion_real
_atom_type_scat_dispersion_imag
_atom_type_scat_source
C C 0.0181 0.0091 'International Tables Vol C Tables 4.2.6.8 and 6.1.1.4'
H H 0.0000 0.0000 'International Tables Vol C Tables 4.2.6.8 and 6.1.1.4'
N N 0.0311 0.0180 'International Tables Vol C Tables 4.2.6.8 and 6.1.1.4'

loop_
_geom_angle_atom_site_label_1
_geom_angle_atom_site_label_2
_geom_angle_atom_site_label_3
_geom_angle
_geom_angle_site_symmetry_1
_geom_angle_site_symmetry_3
_geom_angle_publ_flag
C1 N1 C5 120.7(3) . . ?
C7 N1 C1 132.0(2) . . ?
C7 N1 C5 107.2(2) . . ?
C7 N2 C6 106.9(3) . . ?
N1 C1 H1 120.1 . . ?
C2 C1 N1 119.8(3) . . ?
C2 C1 H1 120.1 . . ?
C1 C2 H2 119.7 . . ?
C1 C2 C3 120.5(3) . . ?
C3 C2 H2 119.7 . . ?
C2 C3 H3 119.8 . . ?
C4 C3 C2 120.3(3) . . ?
C4 C3 H3 119.8 . . ?
C3 C4 H4 120.1 . . ?
C3 C4 C5 119.8(3) . . ?
C5 C4 H4 120.1 . . ?
N1 C5 C4 118.7(3) . . ?
C6 C5 N1 104.6(3) . . ?
C6 C5 C4 136.7(3) . . ?
N2 C6 C5 111.0(3) . . ?
N2 C6 H6 124.5 . . ?
C5 C6 H6 124.5 . . ?
N1 C7 C8 125.7(2) . . ?
N2 C7 N1 110.2(2) . . ?
N2 C7 C8 123.9(3) . . ?
C9 C8 C7 118.7(3) . . ?
C13 C8 C7 122.2(2) . . ?
C13 C8 C9 118.9(3) . . ?
C8 C9 H9 119.7 . . ?
C10 C9 C8 120.7(3) . . ?
C10 C9 H9 119.7 . . ?
C9 C10 H10 119.3 . . ?
C9 C10 C11 121.4(3) . . ?
C11 C10 H10 119.3 . . ?
C10 C11 C12 118.7(3) . . ?
C10 C11 C14 123.1(3) . . ?
C14 C11 C12 118.1(3) . . ?
C13 C12 C11 118.6(3) . . ?
C17 C12 C11 119.3(3) . . ?
C17 C12 C13 122.1(3) . . ?
C8 C13 C12 121.7(2) . . ?
C8 C13 H13 119.2 . . ?
C12 C13 H13 119.2 . . ?
C11 C14 H14 119.4 . . ?
C15 C14 C11 121.3(3) . . ?
C15 C14 H14 119.4 . . ?
C14 C15 H15 119.6 . . ?
C14 C15 C16 120.8(3) . . ?
C16 C15 H15 119.6 . . ?
C15 C16 H16 120.1 . . ?
C17 C16 C15 119.7(3) . . ?
C17 C16 H16 120.1 . . ?
C12 C17 H17 119.6 . . ?
C16 C17 C12 120.7(3) . . ?
C16 C17 H17 119.6 . . ?

loop_
_geom_bond_atom_site_label_1
_geom_bond_atom_site_label_2
_geom_bond_distance
_geom_bond_site_symmetry_2
_geom_bond_publ_flag
N1 C1 1.380(4) . ?
N1 C5 1.400(4) . ?
N1 C7 1.377(3) . ?
N2 C6 1.357(4) . ?
N2 C7 1.324(4) . ?
C1 H1 0.9300 . ?
C1 C2 1.346(4) . ?
C2 H2 0.9300 . ?
C2 C3 1.422(5) . ?
C3 H3 0.9300 . ?
C3 C4 1.347(5) . ?
C4 H4 0.9300 . ?
C4 C5 1.411(4) . ?
C5 C6 1.375(4) . ?
C6 H6 0.9300 . ?
C7 C8 1.464(4) . ?
C8 C9 1.423(4) . ?
C8 C13 1.374(4) . ?
C9 H9 0.9300 . ?
C9 C10 1.358(4) . ?
C10 H10 0.9300 . ?
C10 C11 1.413(5) . ?
C11 C12 1.422(4) . ?
C11 C14 1.416(4) . ?
C12 C13 1.418(4) . ?
C12 C17 1.412(4) . ?
C13 H13 0.9300 . ?
C14 H14 0.9300 . ?
C14 C15 1.353(5) . ?
C15 H15 0.9300 . ?
C15 C16 1.410(5) . ?
C16 H16 0.9300 . ?
C16 C17 1.370(4) . ?
C17 H17 0.9300 . ?

loop_
_geom_torsion_atom_site_label_1
_geom_torsion_atom_site_label_2
_geom_torsion_atom_site_label_3
_geom_torsion_atom_site_label_4
_geom_torsion
_geom_torsion_site_symmetry_1
_geom_torsion_site_symmetry_2
_geom_torsion_site_symmetry_3
_geom_torsion_site_symmetry_4
_geom_torsion_publ_flag
N1 C1 C2 C3 0.4(5) . . . . ?
N1 C5 C6 N2 -0.2(3) . . . . ?
N1 C7 C8 C9 145.9(3) . . . . ?
N1 C7 C8 C13 -39.5(4) . . . . ?
N2 C7 C8 C9 -39.3(4) . . . . ?
N2 C7 C8 C13 135.3(3) . . . . ?
C1 N1 C5 C4 3.9(4) . . . . ?
C1 N1 C5 C6 -176.3(3) . . . . ?
C1 N1 C7 N2 175.6(3) . . . . ?
C1 N1 C7 C8 -9.0(5) . . . . ?
C1 C2 C3 C4 1.7(5) . . . . ?
C2 C3 C4 C5 -0.9(5) . . . . ?
C3 C4 C5 N1 -1.9(4) . . . . ?
C3 C4 C5 C6 178.5(4) . . . . ?
C4 C5 C6 N2 179.5(3) . . . . ?
C5 N1 C1 C2 -3.2(4) . . . . ?
C5 N1 C7 N2 -0.8(3) . . . . ?
C5 N1 C7 C8 174.6(3) . . . . ?
C6 N2 C7 N1 0.7(3) . . . . ?
C6 N2 C7 C8 -174.8(3) . . . . ?
C7 N1 C1 C2 -179.2(3) . . . . ?
C7 N1 C5 C4 -179.2(3) . . . . ?
C7 N1 C5 C6 0.6(3) . . . . ?
C7 N2 C6 C5 -0.3(4) . . . . ?
C7 C8 C9 C10 175.4(3) . . . . ?
C7 C8 C13 C12 -174.8(2) . . . . ?
C8 C9 C10 C11 -0.8(5) . . . . ?
C9 C8 C13 C12 -0.3(4) . . . . ?
C9 C10 C11 C12 0.6(4) . . . . ?
C9 C10 C11 C14 -178.3(3) . . . . ?
C10 C11 C12 C13 -0.2(4) . . . . ?
C10 C11 C12 C17 -178.7(3) . . . . ?
C10 C11 C14 C15 178.0(3) . . . . ?
C11 C12 C13 C8 0.0(4) . . . . ?
C11 C12 C17 C16 0.0(4) . . . . ?
C11 C14 C15 C16 1.3(5) . . . . ?
C12 C11 C14 C15 -0.9(4) . . . . ?
C13 C8 C9 C10 0.7(4) . . . . ?
C13 C12 C17 C16 -178.5(3) . . . . ?
C14 C11 C12 C13 178.8(2) . . . . ?
C14 C11 C12 C17 0.2(4) . . . . ?
C14 C15 C16 C17 -1.0(5) . . . . ?
C15 C16 C17 C12 0.4(5) . . . . ?
C17 C12 C13 C8 178.5(3) . . . . ?
